data_4502173
loop_
_publ_author_name
'Gurunatha, K. L.'
'Mostafa, Golam'
'Ghoshal, Debajyoti'
'Maji, Tapas Kumar'

_publ_section_title
;
 Single-Crystal-to-Single-Crystal Structural Transformation in a
 Three-Dimensional Bimetallic (4f&#x2212;3d) Supramolecular Porous
 Framework
;
_journal_issue 6
_journal_name_full 'Crystal Growth &amp; Design'
_journal_page_first 2483
_journal_paper_doi 10.1021/cg8012014
_journal_volume 10
_journal_year 2010
_chemical_formula_sum 'C16 H18 Fe N8 Nd O6'
_chemical_formula_weight 618.47
_chemical_name_systematic
;
 ?
;
_space_group_IT_number 15
_symmetry_cell_setting monoclinic
_symmetry_space_group_name_Hall '-C 2yc'
_symmetry_space_group_name_H-M 'C 1 2/c 1'
_atom_sites_solution_hydrogens geom
_atom_sites_solution_primary direct
_atom_sites_solution_secondary difmap
_audit_creation_method SHELXL-97
_cell_angle_alpha 90.00
_cell_angle_beta 118.44(3)
_cell_angle_gamma 90.00
_cell_formula_units_Z 4
_cell_length_a 16.861(7)
_cell_length_b 9.123(4)
_cell_length_c 16.133(7)
_cell_measurement_temperature 293(2)
_cell_volume 2182.1(17)
_computing_cell_refinement SMART
_computing_data_collection 'SMART (Bruker,2000)'
_computing_data_reduction 'SAINT (Bruker,2000)'
_computing_molecular_graphics 'Mercury 1.4.1'
_computing_publication_material 'PLATON (Spek, 2003)'
_computing_structure_refinement 'SHELXL-97 (Sheldrick, 1997)'
_computing_structure_solution 'SIR-92 (Altomare et al. 1994)'
_diffrn_ambient_temperature 293(2)
_diffrn_measured_fraction_theta_full 0.864
_diffrn_measured_fraction_theta_max 0.864
_diffrn_radiation_monochromator graphite
_diffrn_radiation_source 'fine-focus sealed tube'
_diffrn_radiation_type MoK\a
_diffrn_radiation_wavelength 0.71073
_diffrn_reflns_av_R_equivalents 0.0000
_diffrn_reflns_av_sigmaI/netI 0.2432
_diffrn_reflns_limit_h_max 18
_diffrn_reflns_limit_h_min -20
_diffrn_reflns_limit_k_max 11
_diffrn_reflns_limit_k_min -11
_diffrn_reflns_limit_l_max 19
_diffrn_reflns_limit_l_min -10
_diffrn_reflns_number 2140
_diffrn_reflns_theta_full 27.34
_diffrn_reflns_theta_max 27.34
_diffrn_reflns_theta_min 2.62
_exptl_absorpt_coefficient_mu 3.068
_exptl_absorpt_correction_T_max 0.9812
_exptl_absorpt_correction_T_min 0.6277
_exptl_absorpt_correction_type empirical
_exptl_absorpt_process_details SADABS
_exptl_crystal_colour 'light brown'
_exptl_crystal_density_diffrn 1.883
_exptl_crystal_density_method 'not measured'
_exptl_crystal_description Parallelopiped
_exptl_crystal_F_000 1216
_exptl_crystal_size_max 0.12
_exptl_crystal_size_mid 0.08
_exptl_crystal_size_min 0.06
_refine_diff_density_max 1.737
_refine_diff_density_min -1.592
_refine_diff_density_rms 0.248
_refine_ls_extinction_method none
_refine_ls_goodness_of_fit_ref 0.983
_refine_ls_hydrogen_treatment noref
_refine_ls_matrix_type full
_refine_ls_number_parameters 149
_refine_ls_number_reflns 2140
_refine_ls_number_restraints 0
_refine_ls_restrained_S_all 0.983
_refine_ls_R_factor_all 0.1859
_refine_ls_R_factor_gt 0.0854
_refine_ls_shift/su_max 0.000
_refine_ls_shift/su_mean 0.000
_refine_ls_structure_factor_coef Fsqd
_refine_ls_weighting_details 'calc w=1/[\s^2^(Fo^2^)+(0.1035P)^2^+12.3497P] where P=(Fo^2^+2Fc^2^)/3'
_refine_ls_weighting_scheme calc
_refine_ls_wR_factor_gt 0.1714
_refine_ls_wR_factor_ref 0.2336
_reflns_number_gt 1231
_reflns_number_total 2140
_reflns_threshold_expression >2sigma(I)
_cod_data_source_file cg8012014_si_002.cif
_cod_data_source_block complex1'
_cod_depositor_comments
;
The following automatic conversions were performed:

'_symmetry_cell_setting' value 'Monoclinic' changed to 'monoclinic'
according to /home/saulius/struct/CIF-dictionaries/cif_core.dic
dictionary named 'cif_core.dic' version 2.4.2 from 2011-04-26.

Automatic conversion script
Id: cif_fix_values 1715 2011-07-08 13:25:40Z adriana 
;
_cod_original_cell_volume 2182.1(16)
_cod_original_sg_symbol_H-M C2/c
_cod_database_code 4502173

loop_
_symmetry_equiv_pos_as_xyz
'x, y, z'
'-x, y, -z+1/2'
'x+1/2, y+1/2, z'
'-x+1/2, y+1/2, -z+1/2'
'-x, -y, -z'
'x, -y, z-1/2'
'-x+1/2, -y+1/2, -z'
'x+1/2, -y+1/2, z-1/2'

loop_
_atom_site_label
_atom_site_type_symbol
_atom_site_fract_x
_atom_site_fract_y
_atom_site_fract_z
_atom_site_U_iso_or_equiv
_atom_site_adp_type
_atom_site_occupancy
_atom_site_symmetry_multiplicity
_atom_site_calc_flag
_atom_site_refinement_flags
Fe1 Fe 0.7500 0.2500 0.5000 0.0292(8) Uani 1 2 d S
Nd1 Nd 1.0000 0.59573(14) 0.7500 0.0337(5) Uani 1 2 d S
N1 N 0.9129(10) 0.3815(16) 0.6674(11) 0.039(3) Uani 1 1 d .
N2 N 0.7001(9) 0.5566(16) 0.4262(9) 0.035(3) Uani 1 1 d .
N3 N 0.8587(11) 0.207(2) 0.3984(10) 0.055(4) Uani 1 1 d .
O3 O 0.9290(7) 0.5270(13) 0.8320(7) 0.032(3) Uani 1 1 d .
C1 C 0.8532(14) 0.3405(17) 0.5994(16) 0.040(4) Uani 1 1 d .
C2 C 0.7202(12) 0.440(2) 0.4484(12) 0.043(4) Uani 1 1 d .
C3 C 0.8118(10) 0.2253(17) 0.4328(11) 0.032(4) Uani 1 1 d .
N4 N 0.9068(13) 0.415(2) 0.8542(13) 0.058(5) Uani 1 1 d .
C4 C 0.9630(16) 0.337(2) 0.9332(17) 0.067(7) Uani 1 1 d .
H4 H 1.0204 0.3723 0.9735 0.080 Uiso 1 1 calc R
C5 C 0.9353(16) 0.205(3) 0.9535(17) 0.069(6) Uani 1 1 d .
H5 H 0.9746 0.1503 1.0055 0.083 Uiso 1 1 calc R
C6 C 0.8483(16) 0.157(2) 0.8954(14) 0.063(6) Uani 1 1 d .
H6 H 0.8279 0.0709 0.9099 0.076 Uiso 1 1 calc R
C7 C 0.7915(15) 0.236(2) 0.8152(14) 0.058(6) Uani 1 1 d .
H7 H 0.7338 0.2020 0.7750 0.069 Uiso 1 1 calc R
C8 C 0.8218(15) 0.3681(18) 0.7955(15) 0.048(5) Uani 1 1 d .
H8 H 0.7841 0.4228 0.7426 0.057 Uiso 1 1 calc R
O1 O 1.0490(8) 0.8069(13) 0.6996(10) 0.055(4) Uani 1 1 d .
H11 H 1.0355 0.8974 0.6933 0.067 Uiso 1 1 d R
H21 H 1.0857 0.7928 0.6781 0.067 Uiso 1 1 d R
O2 O 1.1348(7) 0.6706(12) 0.8839(8) 0.038(3) Uani 1 1 d .
H12 H 1.1406 0.7163 0.9323 0.046 Uiso 1 1 d R
H22 H 1.1793 0.6123 0.9015 0.046 Uiso 1 1 d R

loop_
_atom_site_aniso_label
_atom_site_aniso_U_11
_atom_site_aniso_U_22
_atom_site_aniso_U_33
_atom_site_aniso_U_23
_atom_site_aniso_U_13
_atom_site_aniso_U_12
Fe1 0.0258(17) 0.037(2) 0.0246(18) 0.0022(14) 0.0120(15) 0.0008(14)
Nd1 0.0335(7) 0.0359(8) 0.0361(8) 0.000 0.0200(6) 0.000
N1 0.037(9) 0.040(9) 0.042(9) 0.003(7) 0.020(8) 0.011(7)
N2 0.032(8) 0.024(8) 0.016(7) 0.002(6) -0.015(6) -0.010(6)
N3 0.080(12) 0.067(11) 0.031(9) 0.006(8) 0.036(9) -0.007(9)
O3 0.033(6) 0.046(7) 0.019(5) 0.024(5) 0.014(5) 0.014(5)
C1 0.046(11) 0.015(9) 0.063(13) 0.006(8) 0.030(11) 0.010(8)
C2 0.045(11) 0.056(13) 0.029(10) -0.006(9) 0.018(9) 0.005(10)
C3 0.033(9) 0.030(9) 0.040(10) -0.009(7) 0.023(8) -0.025(7)
N4 0.073(13) 0.056(11) 0.079(13) 0.004(10) 0.064(12) 0.012(10)
C4 0.078(16) 0.065(15) 0.078(16) 0.037(12) 0.054(14) 0.006(12)
C5 0.071(16) 0.064(15) 0.080(17) 0.012(13) 0.043(14) -0.008(12)
C6 0.094(18) 0.047(13) 0.053(14) 0.016(10) 0.038(13) -0.012(12)
C7 0.083(16) 0.060(14) 0.044(12) -0.005(10) 0.042(12) -0.021(12)
C8 0.076(15) 0.024(10) 0.067(14) 0.000(9) 0.053(13) 0.006(9)
O1 0.079(9) 0.024(6) 0.108(11) -0.013(7) 0.081(9) -0.005(6)
O2 0.037(7) 0.030(7) 0.046(7) -0.008(5) 0.018(6) 0.005(5)

loop_
_atom_type_symbol
_atom_type_description
_atom_type_scat_dispersion_real
_atom_type_scat_dispersion_imag
_atom_type_scat_source
C C 0.0033 0.0016 'International Tables Vol C Tables 4.2.6.8 and 6.1.1.4'
H H 0.0000 0.0000 'International Tables Vol C Tables 4.2.6.8 and 6.1.1.4'
N N 0.0061 0.0033 'International Tables Vol C Tables 4.2.6.8 and 6.1.1.4'
O O 0.0106 0.0060 'International Tables Vol C Tables 4.2.6.8 and 6.1.1.4'
Fe Fe 0.3463 0.8444 'International Tables Vol C Tables 4.2.6.8 and 6.1.1.4'
Nd Nd -0.1943 3.0179 'International Tables Vol C Tables 4.2.6.8 and 6.1.1.4'

loop_
_geom_angle_atom_site_label_1
_geom_angle_atom_site_label_2
_geom_angle_atom_site_label_3
_geom_angle
_geom_angle_site_symmetry_1
_geom_angle_site_symmetry_3
C3 Fe1 C3 180.000(3) 7_656 .
C3 Fe1 C2 92.4(7) 7_656 .
C3 Fe1 C2 87.6(7) . .
C3 Fe1 C2 87.6(7) 7_656 7_656
C3 Fe1 C2 92.4(7) . 7_656
C2 Fe1 C2 180.000(4) . 7_656
C3 Fe1 C1 90.1(7) 7_656 7_656
C3 Fe1 C1 89.9(7) . 7_656
C2 Fe1 C1 94.7(7) . 7_656
C2 Fe1 C1 85.3(7) 7_656 7_656
C3 Fe1 C1 89.9(7) 7_656 .
C3 Fe1 C1 90.1(7) . .
C2 Fe1 C1 85.3(7) . .
C2 Fe1 C1 94.7(7) 7_656 .
C1 Fe1 C1 180.000(3) 7_656 .
O3 Nd1 O3 147.7(6) 2_756 .
O3 Nd1 O2 95.3(4) 2_756 2_756
O3 Nd1 O2 93.9(4) . 2_756
O3 Nd1 O2 93.9(4) 2_756 .
O3 Nd1 O2 95.3(4) . .
O2 Nd1 O2 146.5(6) 2_756 .
O3 Nd1 O1 142.3(4) 2_756 2_756
O3 Nd1 O1 70.0(4) . 2_756
O2 Nd1 O1 74.9(4) 2_756 2_756
O2 Nd1 O1 78.1(4) . 2_756
O3 Nd1 O1 70.0(4) 2_756 .
O3 Nd1 O1 142.3(4) . .
O2 Nd1 O1 78.1(4) 2_756 .
O2 Nd1 O1 74.9(4) . .
O1 Nd1 O1 72.3(5) 2_756 .
O3 Nd1 N1 78.8(4) 2_756 .
O3 Nd1 N1 75.3(4) . .
O2 Nd1 N1 70.4(4) 2_756 .
O2 Nd1 N1 143.1(5) . .
O1 Nd1 N1 128.3(4) 2_756 .
O1 Nd1 N1 132.9(5) . .
O3 Nd1 N1 75.3(4) 2_756 2_756
O3 Nd1 N1 78.8(4) . 2_756
O2 Nd1 N1 143.1(5) 2_756 2_756
O2 Nd1 N1 70.4(4) . 2_756
O1 Nd1 N1 132.9(5) 2_756 2_756
O1 Nd1 N1 128.3(4) . 2_756
N1 Nd1 N1 72.7(7) . 2_756
C1 N1 Nd1 144.8(13) . .
N4 O3 Nd1 137.8(10) . .
N1 C1 Fe1 170.0(16) . .
N2 C2 Fe1 171.5(14) . .
N3 C3 Fe1 173.3(15) . .
O3 N4 C8 115.9(17) . .
O3 N4 C4 123.1(19) . .
C8 N4 C4 121.0(19) . .
N4 C4 C5 121(2) . .
N4 C4 H4 119.6 . .
C5 C4 H4 119.6 . .
C4 C5 C6 119(2) . .
C4 C5 H5 120.5 . .
C6 C5 H5 120.5 . .
C5 C6 C7 120.1(19) . .
C5 C6 H6 120.0 . .
C7 C6 H6 120.0 . .
C6 C7 C8 120(2) . .
C6 C7 H7 120.2 . .
C8 C7 H7 120.2 . .
N4 C8 C7 119(2) . .
N4 C8 H8 120.3 . .
C7 C8 H8 120.3 . .
Nd1 O1 H11 135.1 . .
Nd1 O1 H21 117.0 . .
H11 O1 H21 107.7 . .
Nd1 O2 H12 128.2 . .
Nd1 O2 H22 115.7 . .
H12 O2 H22 107.7 . .

loop_
_geom_bond_atom_site_label_1
_geom_bond_atom_site_label_2
_geom_bond_distance
_geom_bond_site_symmetry_2
Fe1 C3 1.841(14) 7_656
Fe1 C3 1.841(14) .
Fe1 C2 1.88(2) .
Fe1 C2 1.88(2) 7_656
Fe1 C1 1.90(2) 7_656
Fe1 C1 1.90(2) .
Nd1 O3 2.255(9) 2_756
Nd1 O3 2.255(9) .
Nd1 O2 2.371(11) 2_756
Nd1 O2 2.371(11) .
Nd1 O1 2.386(11) 2_756
Nd1 O1 2.386(11) .
Nd1 N1 2.427(17) .
Nd1 N1 2.427(17) 2_756
N1 C1 1.14(2) .
N2 C2 1.13(2) .
N3 C3 1.175(18) .
O3 N4 1.199(19) .
N4 C8 1.36(3) .
N4 C4 1.37(3) .
C4 C5 1.38(3) .
C4 H4 0.9300 .
C5 C6 1.38(3) .
C5 H5 0.9300 .
C6 C7 1.39(3) .
C6 H6 0.9300 .
C7 C8 1.40(3) .
C7 H7 0.9300 .
C8 H8 0.9300 .
O1 H11 0.8500 .
O1 H21 0.8500 .
O2 H12 0.8500 .
O2 H22 0.8500 .
